data_2210849
loop_
_publ_author_name
'Yong-Bin Lu'
'Qi-Tai Zheng'
'Yang Lu'

_publ_section_title
;
 Redetermination of 7,8-dihydroxy-2<i>H</i>-chromen-2-one hemihydrate
;
_journal_coeditor_code AC2044
_journal_issue 11
_journal_name_full 'Acta Crystallographica Section E'
_journal_page_first o5315
_journal_page_last o5316
_journal_paper_doi 10.1107/S1600536806036919
_journal_volume 62
_journal_year 2006
_chemical_formula_iupac 'C9 H6 O4, 0.5H2 O'
_chemical_formula_moiety 'C9 H6 O4, 0.5H2 O'
_chemical_formula_sum 'C9 H7 O4.5'
_chemical_formula_weight 187.15
_chemical_name_common Daphnetin
_chemical_name_systematic
;
7,8-dihydroxy-2H-chromen-2-one hemihydrate
;
_space_group_IT_number 43
_symmetry_cell_setting orthorhombic
_symmetry_space_group_name_Hall 'F 2 -2d'
_symmetry_space_group_name_H-M 'F d d 2'
_atom_sites_solution_hydrogens geom
_atom_sites_solution_primary direct
_atom_sites_solution_secondary difmap
_cell_angle_alpha 90.00
_cell_angle_beta 90.00
_cell_angle_gamma 90.00
_cell_formula_units_Z 16
_cell_length_a 22.990(3)
_cell_length_b 36.609(5)
_cell_length_c 3.711(3)
_cell_measurement_reflns_used 1066
_cell_measurement_temperature 298(2)
_cell_measurement_theta_max 27.99
_cell_measurement_theta_min 2.84
_cell_volume 3123(3)
_computing_cell_refinement 'SCALEPACK (Otwinowski & Minor, 1997)'
_computing_data_collection 'DENZO (Otwinowski & Minor, 1997)'
_computing_data_reduction SCALEPACK
_computing_molecular_graphics 'PLATON (Spek, 2003)'
_computing_publication_material SHELXL97
_computing_structure_refinement SHELXL97
_computing_structure_solution 'SHELXS97 (Sheldrick, 1997)'
_diffrn_ambient_temperature 298(2)
_diffrn_detector_area_resol_mean 0
_diffrn_measured_fraction_theta_full 0.983
_diffrn_measured_fraction_theta_max 0.983
_diffrn_measurement_device_type 'MAC DIP 2030K'
_diffrn_measurement_method \w
_diffrn_radiation_monochromator graphite
_diffrn_radiation_source 'rotating anode'
_diffrn_radiation_type MoK\a
_diffrn_radiation_wavelength 0.71073
_diffrn_reflns_av_R_equivalents 0.0450
_diffrn_reflns_av_sigmaI/netI 0.0580
_diffrn_reflns_limit_h_max 30
_diffrn_reflns_limit_h_min -30
_diffrn_reflns_limit_k_max 46
_diffrn_reflns_limit_k_min -46
_diffrn_reflns_limit_l_max 4
_diffrn_reflns_limit_l_min -4
_diffrn_reflns_number 3924
_diffrn_reflns_theta_full 27.99
_diffrn_reflns_theta_max 27.99
_diffrn_reflns_theta_min 2.84
_diffrn_standards_decay_% 0
_diffrn_standards_number 0
_exptl_absorpt_coefficient_mu 0.130
_exptl_absorpt_correction_type none
_exptl_crystal_colour 'pale yellow'
_exptl_crystal_density_diffrn 1.592
_exptl_crystal_density_method 'not measured'
_exptl_crystal_description prism
_exptl_crystal_F_000 1552
_exptl_crystal_size_max 0.50
_exptl_crystal_size_mid 0.25
_exptl_crystal_size_min 0.20
_refine_diff_density_max 0.197
_refine_diff_density_min -0.218
_refine_ls_extinction_coef 0.049(3)
_refine_ls_extinction_expression Fc^*^=kFc[1+0.001xFc^2^\l^3^/sin(2\q)]^-1/4^
_refine_ls_extinction_method SHELXL97
_refine_ls_goodness_of_fit_ref 1.078
_refine_ls_hydrogen_treatment mixed
_refine_ls_matrix_type full
_refine_ls_number_parameters 133
_refine_ls_number_reflns 1066
_refine_ls_number_restraints 1
_refine_ls_restrained_S_all 1.078
_refine_ls_R_factor_all 0.0426
_refine_ls_R_factor_gt 0.0425
_refine_ls_shift/su_max 0.000
_refine_ls_shift/su_mean 0.000
_refine_ls_structure_factor_coef Fsqd
_refine_ls_weighting_details 'calc w=1/[\s^2^(Fo^2^)+(0.0719P)^2^+2.386P] where P=(Fo^2^+2Fc^2^)/3'
_refine_ls_weighting_scheme calc
_refine_ls_wR_factor_gt 0.1103
_refine_ls_wR_factor_ref 0.1104
_reflns_number_gt 1048
_reflns_number_total 1066
_reflns_threshold_expression I>2\s(I)
_cod_data_source_file ac2044.cif
_cod_data_source_block I
_cod_database_code 2210849
_cod_database_fobs_code 2210849

loop_
_symmetry_equiv_pos_as_xyz
'x, y, z'
'-x, -y, z'
'-x+1/4, y+1/4, z+1/4'
'x+1/4, -y+1/4, z+1/4'
'x, y+1/2, z+1/2'
'-x, -y+1/2, z+1/2'
'-x+1/4, y+3/4, z+3/4'
'x+1/4, -y+3/4, z+3/4'
'x+1/2, y, z+1/2'
'-x+1/2, -y, z+1/2'
'-x+3/4, y+1/4, z+3/4'
'x+3/4, -y+1/4, z+3/4'
'x+1/2, y+1/2, z'
'-x+1/2, -y+1/2, z'
'-x+3/4, y+3/4, z+1/4'
'x+3/4, -y+3/4, z+1/4'

loop_
_atom_site_type_symbol
_atom_site_label
_atom_site_fract_x
_atom_site_fract_y
_atom_site_fract_z
_atom_site_U_iso_or_equiv
_atom_site_adp_type
_atom_site_calc_flag
_atom_site_refinement_flags
_atom_site_occupancy
O O5 0.0000 0.0000 0.7104(8) 0.0431(6) Uani d S 1
H H5O -0.0212(13) 0.0088(9) 0.825(13) 0.065 Uiso d . 1
O O1 0.10359(6) 0.11936(3) 0.2266(5) 0.0368(4) Uani d . 1
O O2 0.10086(7) 0.17879(4) 0.2818(7) 0.0549(6) Uani d . 1
O O3 0.09718(6) -0.00845(4) 0.1731(6) 0.0442(5) Uani d . 1
H H3O 0.1200(13) -0.0270(9) 0.106(13) 0.066 Uiso d . 1
O O4 0.04674(6) 0.05747(4) 0.3330(6) 0.0409(5) Uani d . 1
H H4O 0.0388(12) 0.0383(9) 0.421(12) 0.061 Uiso d . 1
C C2 0.12970(8) 0.15254(5) 0.1830(7) 0.0391(5) Uani d . 1
C C3 0.18754(9) 0.15346(6) 0.0326(8) 0.0451(6) Uani d . 1
H H3 0.2057 0.1758 -0.0047 0.054 Uiso calc R 1
C C4 0.21558(8) 0.12261(6) -0.0541(7) 0.0418(5) Uani d . 1
H H4 0.2530 0.1239 -0.1485 0.050 Uiso calc R 1
C C4A 0.18852(8) 0.08766(5) -0.0031(6) 0.0333(5) Uani d . 1
C C5 0.21528(8) 0.05426(6) -0.0825(7) 0.0386(5) Uani d . 1
H H5 0.2531 0.0538 -0.1718 0.046 Uiso calc R 1
C C6 0.18550(8) 0.02200(5) -0.0279(7) 0.0382(5) Uani d . 1
H H6 0.2029 -0.0002 -0.0854 0.046 Uiso calc R 1
C C7 0.12921(8) 0.02264(5) 0.1135(6) 0.0332(5) Uani d . 1
C C8 0.10157(8) 0.05534(5) 0.2000(7) 0.0322(5) Uani d . 1
C C8A 0.13243(8) 0.08720(4) 0.1380(6) 0.0315(5) Uani d . 1

loop_
_atom_site_aniso_label
_atom_site_aniso_U_11
_atom_site_aniso_U_22
_atom_site_aniso_U_33
_atom_site_aniso_U_12
_atom_site_aniso_U_13
_atom_site_aniso_U_23
O5 0.0362(10) 0.0337(10) 0.0593(15) -0.0015(7) 0.000 0.000
O1 0.0346(6) 0.0233(6) 0.0525(10) -0.0005(4) 0.0088(7) -0.0031(6)
O2 0.0510(8) 0.0274(7) 0.0864(16) -0.0045(5) 0.0161(10) -0.0089(9)
O3 0.0433(7) 0.0249(6) 0.0643(12) 0.0038(5) 0.0048(8) -0.0026(7)
O4 0.0329(7) 0.0254(6) 0.0644(11) 0.0003(4) 0.0112(8) 0.0023(7)
C2 0.0397(9) 0.0235(8) 0.0540(14) -0.0068(6) 0.0043(10) -0.0027(9)
C3 0.0380(9) 0.0372(9) 0.0602(15) -0.0121(7) 0.0123(11) 0.0002(10)
C4 0.0317(8) 0.0457(10) 0.0480(13) -0.0053(7) 0.0062(9) -0.0018(10)
C4A 0.0261(7) 0.0390(9) 0.0347(11) -0.0013(6) 0.0024(8) -0.0031(8)
C5 0.0288(8) 0.0446(10) 0.0423(12) 0.0069(7) 0.0043(9) -0.0020(10)
C6 0.0332(8) 0.0361(9) 0.0454(13) 0.0111(7) -0.0002(9) -0.0050(10)
C7 0.0329(8) 0.0273(8) 0.0394(11) 0.0019(6) -0.0009(9) -0.0007(8)
C8 0.0318(8) 0.0263(8) 0.0385(11) 0.0015(6) -0.0001(8) -0.0011(8)
C8A 0.0289(8) 0.0273(8) 0.0382(11) 0.0024(6) 0.0011(8) -0.0040(8)

loop_
_atom_type_symbol
_atom_type_description
_atom_type_scat_dispersion_real
_atom_type_scat_dispersion_imag
_atom_type_scat_source
C C 0.0033 0.0016 'International Tables Vol C Tables 4.2.6.8 and 6.1.1.4'
H H 0.0000 0.0000 'International Tables Vol C Tables 4.2.6.8 and 6.1.1.4'
O O 0.0106 0.0060 'International Tables Vol C Tables 4.2.6.8 and 6.1.1.4'

loop_
_geom_angle_atom_site_label_1
_geom_angle_atom_site_label_2
_geom_angle_atom_site_label_3
_geom_angle
_geom_angle_publ_flag
C2 O1 C8A 121.06(15) yes
C7 O3 H3O 106(2) yes
C8 O4 H4O 108(2) yes
O2 C2 O1 115.17(18) ?
O2 C2 C3 126.65(17) ?
O1 C2 C3 118.18(17) yes
C4 C3 C2 121.11(18) yes
C4 C3 H3 119.4 ?
C2 C3 H3 119.4 ?
C3 C4 C4A 120.76(18) ?
C3 C4 H4 119.6 ?
C4A C4 H4 119.6 ?
C8A C4A C5 118.40(17) ?
C8A C4A C4 117.52(16) ?
C5 C4A C4 124.08(18) ?
C6 C5 C4A 119.91(18) ?
C6 C5 H5 120.0 ?
C4A C5 H5 120.0 ?
C5 C6 C7 120.02(17) yes
C5 C6 H6 120.0 ?
C7 C6 H6 120.0 ?
O3 C7 C8 115.51(16) ?
O3 C7 C6 122.91(16) ?
C8 C7 C6 121.58(17) ?
O4 C8 C8A 119.24(15) ?
O4 C8 C7 123.87(16) ?
C8A C8 C7 116.88(17) ?
C8 C8A O1 115.45(15) ?
C8 C8A C4A 123.20(16) ?
O1 C8A C4A 121.35(15) ?

loop_
_geom_bond_atom_site_label_1
_geom_bond_atom_site_label_2
_geom_bond_distance
_geom_bond_publ_flag
O5 H5O 0.72(4) yes
O1 C2 1.364(2) yes
O1 C8A 1.3908(19) ?
O2 C2 1.224(3) yes
O3 C7 1.373(2) yes
O3 H3O 0.89(3) yes
O4 C8 1.356(2) yes
O4 H4O 0.80(4) yes
C2 C3 1.443(3) ?
C3 C4 1.340(3) ?
C3 H3 0.9300 ?
C4 C4A 1.435(3) ?
C4 H4 0.9300 ?
C4A C8A 1.392(3) ?
C4A C5 1.400(3) ?
C5 C6 1.380(3) ?
C5 H5 0.9300 ?
C6 C7 1.397(3) ?
C6 H6 0.9300 ?
C7 C8 1.393(2) yes
C8 C8A 1.384(2) ?

loop_
_geom_hbond_atom_site_label_D
_geom_hbond_atom_site_label_H
_geom_hbond_atom_site_label_A
_geom_hbond_site_symmetry_A
_geom_hbond_distance_DH
_geom_hbond_distance_HA
_geom_hbond_distance_DA
_geom_hbond_angle_DHA
_geom_hbond_publ_flag
O5 H5O O3 2_556 0.72(4) 2.17(4) 2.835(2) 153(4) yes
O3 H3O O2 7_544 0.89(3) 1.77(3) 2.642(2) 163(3) yes
O4 H4O O5 . 0.80(4) 1.98(4) 2.746(2) 162(3) yes

loop_
_geom_torsion_atom_site_label_1
_geom_torsion_atom_site_label_2
_geom_torsion_atom_site_label_3
_geom_torsion_atom_site_label_4
_geom_torsion
_geom_torsion_publ_flag
C8A O1 C2 O2 -177.6(2) yes
C8A O1 C2 C3 1.7(4) ?
O2 C2 C3 C4 177.6(3) ?
O1 C2 C3 C4 -1.6(4) yes
C2 C3 C4 C4A 0.6(4) ?
C3 C4 C4A C8A 0.2(4) yes
C3 C4 C4A C5 -179.1(2) ?
C8A C4A C5 C6 1.5(3) ?
C4 C4A C5 C6 -179.3(2) yes
C4A C5 C6 C7 -1.4(4) ?
C5 C6 C7 O3 179.8(2) ?
C5 C6 C7 C8 0.5(4) ?
O3 C7 C8 O4 -0.3(4) yes
C6 C7 C8 O4 179.0(2) ?
O3 C7 C8 C8A -179.1(2) ?
C6 C7 C8 C8A 0.2(3) ?
O4 C8 C8A O1 1.0(3) ?
C7 C8 C8A O1 179.9(2) ?
O4 C8 C8A C4A -179.0(2) ?
C7 C8 C8A C4A -0.1(3) ?
C2 O1 C8A C8 179.0(2) yes
C2 O1 C8A C4A -1.0(3) ?
C5 C4A C8A C8 -0.7(3) ?
C4 C4A C8A C8 180.0(2) ?
C5 C4A C8A O1 179.3(2) ?
C4 C4A C8A O1 0.0(3) ?

loop_
_cod_related_entry_id
_cod_related_entry_database
_cod_related_entry_code
1 ChemSpider 21127096
